data_4347779
loop_
_publ_author_name
'Acher, El\'eonor'
'Hacene Cherkaski, Yanis'
'Dumas, Thomas'
'Tamain, Christelle'
'Guillaumont, Dominique'
'Boubals, Nathalie'
'Javierre, Guilhem'
'Hennig, Christoph'
'Solari, Pier Lorenzo'
'Charbonnel, Marie-Christine'

_publ_section_title
;
 Structures of Plutonium(IV) and Uranium(VI) with N,N-Dialkyl Amides from
 Crystallography, X-ray Absorption Spectra, and Theoretical Calculations.
;
_journal_issue 11
_journal_name_full 'Inorganic chemistry'
_journal_page_first 5558
_journal_page_last 5569
_journal_paper_doi 10.1021/acs.inorgchem.6b00592
_journal_volume 55
_journal_year 2016
_chemical_formula_sum 'C24 N6 O14 Pu'
_chemical_formula_weight 838.30
_space_group_crystal_system monoclinic
_space_group_IT_number 15
_space_group_name_Hall '-C 2yc'
_space_group_name_H-M_alt 'C 1 2/c 1'
_audit_creation_method SHELXL-2014/7
_cell_angle_alpha 90
_cell_angle_beta 111.047(2)
_cell_angle_gamma 90
_cell_formula_units_Z 8
_cell_length_a 35.0792(19)
_cell_length_b 10.7798(6)
_cell_length_c 20.1605(11)
_cell_measurement_reflns_used 9277
_cell_measurement_temperature 296(2)
_cell_measurement_theta_max 32.38
_cell_measurement_theta_min 2.49
_cell_volume 7115.0(7)
_computing_cell_refinement 'Bruker SAINT'
_computing_data_collection 'Bruker APEX2'
_computing_data_reduction 'Bruker SAINT'
_computing_molecular_graphics 'Bruker SHELXTL'
_computing_publication_material 'Bruker SHELXTL'
_computing_structure_refinement 'SHELXL-13 (Sheldrick, 2008)'
_computing_structure_solution 'SHELXS-13 (Sheldrick, 2008)'
_diffrn_ambient_temperature 296(2)
_diffrn_measured_fraction_theta_full 1.000
_diffrn_measured_fraction_theta_max 0.996
_diffrn_measurement_device_type 'Bruker APEX-II CCD'
_diffrn_measurement_method '\f and \w scans'
_diffrn_radiation_type MoK\a
_diffrn_radiation_wavelength 0.71073
_diffrn_reflns_av_R_equivalents 0.0209
_diffrn_reflns_av_unetI/netI 0.0170
_diffrn_reflns_Laue_measured_fraction_full 1.000
_diffrn_reflns_Laue_measured_fraction_max 0.996
_diffrn_reflns_limit_h_max 52
_diffrn_reflns_limit_h_min -52
_diffrn_reflns_limit_k_max 16
_diffrn_reflns_limit_k_min -16
_diffrn_reflns_limit_l_max 30
_diffrn_reflns_limit_l_min -30
_diffrn_reflns_number 72072
_diffrn_reflns_point_group_measured_fraction_full 1.000
_diffrn_reflns_point_group_measured_fraction_max 0.996
_diffrn_reflns_theta_full 25.242
_diffrn_reflns_theta_max 32.500
_diffrn_reflns_theta_min 1.989
_diffrn_source 'fine focus sealed tube'
_exptl_absorpt_coefficient_mu 1.917
_exptl_absorpt_correction_type multi-scan
_exptl_crystal_colour 'red brown'
_exptl_crystal_density_diffrn 1.565
_exptl_crystal_density_method 'not measured'
_exptl_crystal_description prism
_exptl_crystal_F_000 3136
_exptl_crystal_size_max 0.800
_exptl_crystal_size_mid 0.300
_exptl_crystal_size_min 0.200
_exptl_transmission_factor_max 0.746
_exptl_transmission_factor_min 0.582
_refine_diff_density_max 2.229
_refine_diff_density_min -1.570
_refine_diff_density_rms 0.146
_refine_ls_extinction_method none
_refine_ls_goodness_of_fit_ref 0.937
_refine_ls_hydrogen_treatment undef
_refine_ls_matrix_type full
_refine_ls_number_parameters 442
_refine_ls_number_reflns 12828
_refine_ls_number_restraints 7
_refine_ls_restrained_S_all 0.941
_refine_ls_R_factor_all 0.0444
_refine_ls_R_factor_gt 0.0357
_refine_ls_shift/su_max 0.002
_refine_ls_shift/su_mean 0.000
_refine_ls_structure_factor_coef Fsqd
_refine_ls_weighting_details 'w=1/[\s^2^(Fo^2^)+(0.0518P)^2^+45.1071P] where P=(Fo^2^+2Fc^2^)/3'
_refine_ls_weighting_scheme calc
_refine_ls_wR_factor_gt 0.0947
_refine_ls_wR_factor_ref 0.1022
_reflns_Friedel_coverage 0.000
_reflns_number_gt 10893
_reflns_number_total 12828
_reflns_threshold_expression 'I > 2\s(I)'
_cod_data_source_file ic6b00592_si_002.cif
_cod_data_source_block YHC-CT-DBBA-Pu-4-Rec-froid
_cod_original_sg_symbol_H-M 'C 2/c'
_cod_database_code 4347779
_shelx_shelxl_version_number 2014/7
_shelx_space_group_comment
;
The symmetry employed for this shelxl refinement is uniquely defined
by the following loop, which should always be used as a source of
symmetry information in preference to the above space-group names.
They are only intended as comments.
;
_shelx_estimated_absorpt_t_min 0.309
_shelx_estimated_absorpt_t_max 0.700

loop_
_space_group_symop_operation_xyz
'x, y, z'
'-x, y, -z+1/2'
'x+1/2, y+1/2, z'
'-x+1/2, y+1/2, -z+1/2'
'-x, -y, -z'
'x, -y, z-1/2'
'-x+1/2, -y+1/2, -z'
'x+1/2, -y+1/2, z-1/2'

loop_
_atom_site_label
_atom_site_type_symbol
_atom_site_fract_x
_atom_site_fract_y
_atom_site_fract_z
_atom_site_U_iso_or_equiv
_atom_site_adp_type
_atom_site_occupancy
_atom_site_site_symmetry_order
_atom_site_calc_flag
_atom_site_refinement_flags_posn
_atom_site_refinement_flags_occupancy
Pu1 Pu 0.12335(2) 0.88099(2) 0.00963(2) 0.03210(4) Uani 1 1 d . .
O9 O 0.17617(9) 0.9910(3) -0.01907(18) 0.0499(7) Uani 1 1 d . .
O10 O 0.12437(11) 1.0993(3) -0.0243(2) 0.0593(8) Uani 1 1 d . .
O6 O 0.09989(10) 0.8923(3) -0.12147(18) 0.0570(9) Uani 1 1 d . .
O8 O 0.03932(10) 0.9488(4) -0.18993(17) 0.0655(10) Uani 1 1 d . .
O7 O 0.05565(9) 0.9358(5) -0.07594(16) 0.0647(10) Uani 1 1 d . .
C2 C 0.20533(12) 0.7425(5) -0.0797(2) 0.0504(9) Uani 1 1 d . .
C9 C 0.21590(13) 0.4780(4) -0.0522(3) 0.0492(9) Uani 1 1 d . .
C10 C 0.20043(14) 0.4230(4) -0.1262(3) 0.0492(9) Uani 1 1 d . .
O3 O 0.12245(13) 0.7261(4) 0.0973(2) 0.0719(11) Uani 1 1 d . .
O13 O 0.16722(10) 0.9875(4) 0.11719(18) 0.0595(8) Uani 1 1 d . .
O12 O 0.19264(10) 0.8248(3) 0.08926(18) 0.0544(7) Uani 1 1 d . .
O14 O 0.22954(10) 0.9344(4) 0.17942(18) 0.0680(10) Uani 1 1 d . .
O2 O 0.08405(8) 0.9735(3) 0.06282(15) 0.0466(6) Uani 1 1 d . .
C24 C 0.0970(3) 0.8195(7) 0.2721(4) 0.109(3) Uani 1 1 d D .
N5 N 0.15908(13) 1.0963(3) -0.0303(2) 0.0507(8) Uani 1 1 d . .
N4 N 0.06387(10) 0.9264(4) -0.13205(17) 0.0448(7) Uani 1 1 d . .
O1 O 0.14977(9) 0.7227(3) -0.03319(16) 0.0468(6) Uani 1 1 d . .
C5 C 0.15792(16) 0.4864(4) -0.0026(4) 0.0701(16) Uani 1 1 d . .
N2 N 0.05289(12) 1.1296(4) 0.09569(19) 0.0542(10) Uani 1 1 d D .
O11 O 0.17479(16) 1.1857(4) -0.0451(3) 0.0866(14) Uani 1 1 d . .
C1 C 0.17911(13) 0.6720(4) -0.0494(2) 0.0486(9) Uani 1 1 d . .
C3 C 0.18094(16) 0.7809(7) -0.1561(3) 0.0684(15) Uani 1 1 d . .
C4 C 0.2058(2) 0.8786(8) -0.1809(4) 0.098(3) Uani 1 1 d . .
N1 N 0.18528(13) 0.5578(4) -0.0395(2) 0.0610(11) Uani 1 1 d . .
C11 C 0.22918(17) 0.3206(4) -0.1327(4) 0.0666(14) Uani 1 1 d . .
C12 C 0.2154(3) 0.2707(8) -0.2088(5) 0.115(3) Uani 1 1 d . .
C6 C 0.18161(17) 0.4807(5) 0.0790(4) 0.0708(15) Uani 1 1 d . .
O4 O 0.07225(12) 0.7218(4) -0.0031(3) 0.0782(13) Uani 1 1 d . .
N3 N 0.08869(18) 0.6766(4) 0.0591(4) 0.0859(19) Uani 1 1 d . .
O5 O 0.0732(2) 0.5925(5) 0.0800(4) 0.124(3) Uani 1 1 d . .
N6 N 0.19811(11) 0.9158(4) 0.13115(18) 0.0469(8) Uani 1 1 d . .
C21 C 0.07252(12) 1.0248(4) 0.1095(2) 0.0425(8) Uani 1 1 d D .
C252 C 0.0290(2) 1.1498(8) 0.0213(4) 0.0431(16) Uani 0.5 1 d . P
C261 C 0.0438(3) 1.2706(11) -0.0011(4) 0.061(3) Uani 0.5 1 d D P
C27 C 0.0285(3) 1.3005(9) -0.0799(3) 0.121(3) Uani 1 1 d D .
C29 C 0.03820(12) 1.1941(4) 0.1469(2) 0.0491(9) Uani 1 1 d . .
C30 C 0.06979(14) 1.2871(4) 0.1925(3) 0.0546(10) Uani 1 1 d . .
C31 C 0.0532(2) 1.3611(6) 0.2396(4) 0.0770(17) Uani 1 1 d . .
C32 C 0.0855(3) 1.4541(9) 0.2845(6) 0.138(4) Uani 1 1 d . .
C232 C 0.0691(4) 0.8674(9) 0.2009(6) 0.060(2) Uani 0.5 1 d . P
C221 C 0.0931(2) 0.9798(7) 0.1863(3) 0.0396(14) Uani 0.5 1 d D P
C222 C 0.0641(3) 0.9413(10) 0.1580(5) 0.055(2) Uani 0.5 1 d . P
C231 C 0.1026(4) 0.9216(11) 0.2246(5) 0.080(4) Uani 0.5 1 d D P
C251 C 0.0624(3) 1.2179(7) 0.0441(4) 0.052(2) Uani 0.5 1 d D P
C28 C 0.0328(7) 1.4356(12) -0.0907(13) 0.54(3) Uani 1 1 d D .
C7 C 0.1584(3) 0.3920(9) 0.1094(7) 0.121(4) Uani 1 1 d . .
C8 C 0.1730(5) 0.379(2) 0.1730(10) 0.296(15) Uani 1 1 d . .
C262 C 0.0259(3) 1.2156(11) -0.0235(5) 0.088(4) Uani 0.5 1 d D P

loop_
_atom_site_aniso_label
_atom_site_aniso_U_11
_atom_site_aniso_U_22
_atom_site_aniso_U_33
_atom_site_aniso_U_23
_atom_site_aniso_U_13
_atom_site_aniso_U_12
Pu1 0.02872(6) 0.03151(6) 0.03810(7) -0.00728(4) 0.01447(5) 0.00033(4)
O9 0.0455(15) 0.0430(15) 0.0665(19) -0.0030(13) 0.0264(14) -0.0041(12)
O10 0.060(2) 0.0381(15) 0.078(2) -0.0012(15) 0.0219(17) 0.0078(13)
O6 0.0477(16) 0.082(2) 0.0458(16) -0.0039(15) 0.0221(13) 0.0178(15)
O8 0.0476(17) 0.105(3) 0.0376(15) 0.0005(17) 0.0080(13) 0.0007(18)
O7 0.0379(14) 0.119(3) 0.0369(14) -0.0090(18) 0.0127(12) 0.0046(18)
C2 0.0381(18) 0.069(3) 0.046(2) -0.0004(19) 0.0178(16) -0.0011(18)
C9 0.0425(19) 0.0366(18) 0.072(3) -0.0093(18) 0.0244(19) 0.0104(15)
C10 0.053(2) 0.0338(17) 0.067(3) -0.0081(17) 0.030(2) 0.0031(16)
O3 0.079(3) 0.056(2) 0.103(3) 0.021(2) 0.060(2) 0.0107(19)
O13 0.0499(17) 0.074(2) 0.0548(18) -0.0272(16) 0.0192(14) -0.0093(16)
O12 0.0450(15) 0.0511(17) 0.0575(18) 0.0018(14) 0.0069(13) 0.0026(13)
O14 0.0500(18) 0.096(3) 0.0466(17) 0.0083(18) 0.0031(14) -0.0238(18)
O2 0.0412(13) 0.0582(17) 0.0440(14) -0.0117(12) 0.0199(11) 0.0088(12)
C24 0.165(8) 0.080(5) 0.083(5) 0.024(4) 0.047(5) 0.041(5)
N5 0.057(2) 0.0331(15) 0.058(2) -0.0005(14) 0.0164(17) -0.0049(14)
N4 0.0377(15) 0.059(2) 0.0365(15) -0.0089(14) 0.0121(12) -0.0039(14)
O1 0.0431(14) 0.0408(14) 0.0581(17) -0.0127(12) 0.0202(12) 0.0092(11)
C5 0.052(3) 0.035(2) 0.113(5) 0.012(2) 0.016(3) -0.0027(18)
N2 0.0467(18) 0.075(3) 0.0396(17) -0.0093(16) 0.0134(14) 0.0228(17)
O11 0.115(4) 0.049(2) 0.102(3) 0.011(2) 0.047(3) -0.024(2)
C1 0.047(2) 0.046(2) 0.052(2) -0.0088(17) 0.0161(17) 0.0034(17)
C3 0.050(2) 0.108(5) 0.049(2) 0.005(3) 0.020(2) 0.013(3)
C4 0.081(4) 0.126(7) 0.097(5) 0.051(5) 0.046(4) 0.011(4)
N1 0.055(2) 0.054(2) 0.063(2) -0.0168(19) 0.0092(18) 0.0207(18)
C11 0.068(3) 0.040(2) 0.110(4) -0.017(2) 0.054(3) 0.004(2)
C12 0.114(6) 0.113(6) 0.135(7) -0.068(5) 0.066(5) 0.003(5)
C6 0.057(3) 0.060(3) 0.104(4) 0.029(3) 0.038(3) 0.004(2)
O4 0.054(2) 0.056(2) 0.135(4) -0.023(2) 0.046(2) -0.0175(17)
N3 0.085(4) 0.040(2) 0.172(6) -0.003(3) 0.094(4) -0.003(2)
O5 0.131(5) 0.060(2) 0.244(8) 0.017(4) 0.144(5) -0.008(3)
N6 0.0408(16) 0.061(2) 0.0379(15) 0.0053(15) 0.0130(13) -0.0133(15)
C21 0.0429(18) 0.0442(19) 0.050(2) -0.0108(15) 0.0285(16) -0.0078(15)
C252 0.040(3) 0.050(4) 0.033(3) 0.001(3) 0.005(3) 0.010(3)
C261 0.058(6) 0.067(7) 0.064(6) 0.029(5) 0.028(5) 0.005(5)
C27 0.136(7) 0.122(7) 0.069(4) 0.032(5) -0.008(4) 0.022(6)
C29 0.0392(18) 0.060(2) 0.055(2) -0.0204(19) 0.0253(17) 0.0009(17)
C30 0.046(2) 0.049(2) 0.071(3) -0.017(2) 0.024(2) -0.0004(18)
C31 0.088(4) 0.069(3) 0.073(4) -0.030(3) 0.027(3) 0.010(3)
C32 0.108(6) 0.106(6) 0.167(9) -0.087(6) 0.008(6) 0.012(5)
C232 0.087(7) 0.048(5) 0.060(5) -0.003(4) 0.045(5) -0.014(5)
C221 0.042(4) 0.044(4) 0.033(3) -0.004(3) 0.013(3) 0.001(3)
C222 0.061(5) 0.059(5) 0.057(5) 0.002(4) 0.034(4) 0.001(4)
C231 0.066(7) 0.117(11) 0.049(6) -0.020(7) 0.011(5) 0.011(7)
C251 0.044(4) 0.057(5) 0.062(5) -0.010(4) 0.025(4) 0.003(4)
C28 0.26(3) 0.80(7) 0.59(5) 0.59(5) 0.20(3) 0.20(4)
C7 0.102(6) 0.120(7) 0.167(10) 0.064(7) 0.080(7) 0.003(5)
C8 0.119(10) 0.52(4) 0.26(2) 0.26(2) 0.081(12) 0.036(15)
C262 0.088(10) 0.065(8) 0.104(11) -0.001(8) 0.026(9) 0.009(7)

loop_
_atom_type_symbol
_atom_type_description
_atom_type_scat_dispersion_real
_atom_type_scat_dispersion_imag
_atom_type_scat_source
C C 0.0033 0.0016 'International Tables Vol C Tables 4.2.6.8 and 6.1.1.4'
N N 0.0061 0.0033 'International Tables Vol C Tables 4.2.6.8 and 6.1.1.4'
O O 0.0106 0.0060 'International Tables Vol C Tables 4.2.6.8 and 6.1.1.4'
Pu Pu -9.4100 4.3056 'International Tables Vol C Tables 4.2.6.8 and 6.1.1.4'

loop_
_geom_angle_atom_site_label_1
_geom_angle_atom_site_label_2
_geom_angle_atom_site_label_3
_geom_angle
O1 Pu1 O2 156.87(12)
O1 Pu1 O4 79.27(12)
O2 Pu1 O4 78.99(13)
O1 Pu1 O9 79.95(11)
O2 Pu1 O9 122.91(11)
O4 Pu1 O9 156.05(13)
O1 Pu1 O3 82.73(13)
O2 Pu1 O3 77.84(12)
O4 Pu1 O3 52.52(17)
O9 Pu1 O3 135.51(13)
O1 Pu1 O13 118.68(11)
O2 Pu1 O13 70.68(11)
O4 Pu1 O13 129.10(16)
O9 Pu1 O13 72.09(11)
O3 Pu1 O13 81.20(15)
O1 Pu1 O10 124.73(12)
O2 Pu1 O10 77.37(12)
O4 Pu1 O10 137.09(15)
O9 Pu1 O10 51.64(11)
O3 Pu1 O10 149.67(14)
O13 Pu1 O10 74.30(13)
O1 Pu1 O7 109.87(12)
O2 Pu1 O7 68.04(10)
O4 Pu1 O7 66.71(17)
O9 Pu1 O7 110.01(12)
O3 Pu1 O7 114.39(14)
O13 Pu1 O7 130.65(13)
O10 Pu1 O7 71.37(14)
O1 Pu1 O12 67.55(11)
O2 Pu1 O12 115.29(11)
O4 Pu1 O12 114.46(15)
O9 Pu1 O12 67.51(11)
O3 Pu1 O12 68.01(13)
O13 Pu1 O12 51.52(12)
O10 Pu1 O12 107.94(12)
O7 Pu1 O12 176.51(11)
O1 Pu1 O6 69.70(11)
O2 Pu1 O6 117.38(10)
O4 Pu1 O6 88.40(16)
O9 Pu1 O6 73.27(12)
O3 Pu1 O6 136.21(14)
O13 Pu1 O6 141.79(13)
O10 Pu1 O6 71.81(13)
O7 Pu1 O6 50.97(10)
O12 Pu1 O6 125.55(11)
O1 Pu1 N3 80.53(13)
O2 Pu1 N3 76.49(12)
O4 Pu1 N3 26.24(18)
O9 Pu1 N3 155.63(13)
O3 Pu1 N3 26.29(18)
O13 Pu1 N3 105.24(18)
O10 Pu1 N3 152.28(13)
O7 Pu1 N3 90.31(18)
O12 Pu1 N3 91.54(17)
O6 Pu1 N3 112.96(18)
O1 Pu1 N5 102.86(12)
O2 Pu1 N5 100.22(12)
O4 Pu1 N5 156.51(16)
O9 Pu1 N5 25.79(11)
O3 Pu1 N5 150.72(14)
O13 Pu1 N5 70.84(12)
O10 Pu1 N5 25.86(11)
O7 Pu1 N5 91.02(13)
O12 Pu1 N5 87.34(12)
O6 Pu1 N5 70.96(12)
N3 Pu1 N5 175.68(16)
N5 O9 Pu1 97.3(2)
N5 O10 Pu1 96.5(2)
N4 O6 Pu1 97.1(2)
N4 O7 Pu1 97.8(2)
C1 C2 C3 110.4(4)
N1 C9 C10 112.1(4)
C9 C10 C11 110.6(4)
N3 O3 Pu1 95.8(4)
N6 O13 Pu1 97.2(2)
N6 O12 Pu1 97.0(2)
C21 O2 Pu1 161.8(3)
C232 C24 C231 48.6(6)
O11 N5 O9 122.3(5)
O11 N5 O10 123.2(4)
O9 N5 O10 114.5(3)
O11 N5 Pu1 178.2(4)
O9 N5 Pu1 56.9(2)
O10 N5 Pu1 57.6(2)
O8 N4 O6 123.3(4)
O8 N4 O7 122.5(4)
O6 N4 O7 114.1(3)
O8 N4 Pu1 178.0(3)
O6 N4 Pu1 57.5(2)
O7 N4 Pu1 56.7(2)
C1 O1 Pu1 151.7(3)
C6 C5 N1 109.1(4)
C21 N2 C252 114.6(4)
C21 N2 C29 123.3(4)
C252 N2 C29 115.8(4)
C21 N2 C251 117.2(4)
C252 N2 C251 52.4(5)
C29 N2 C251 113.4(5)
N1 C1 O1 118.5(5)
N1 C1 C2 118.2(4)
O1 C1 C2 123.4(4)
C2 C3 C4 109.3(5)
C1 N1 C9 129.9(5)
C1 N1 C5 116.6(4)
C9 N1 C5 113.4(4)
C12 C11 C10 111.0(5)
C7 C6 C5 107.0(6)
N3 O4 Pu1 96.3(3)
O5 N3 O4 121.9(7)
O5 N3 O3 122.8(8)
O4 N3 O3 115.3(4)
O5 N3 Pu1 178.2(4)
O4 N3 Pu1 57.4(2)
O3 N3 Pu1 57.9(3)
O14 N6 O12 123.3(4)
O14 N6 O13 122.6(4)
O12 N6 O13 114.2(3)
O14 N6 Pu1 176.8(3)
O12 N6 Pu1 57.34(19)
O13 N6 Pu1 56.91(19)
O2 C21 N2 120.2(4)
O2 C21 C222 115.3(5)
N2 C21 C222 117.9(5)
O2 C21 C221 116.7(4)
N2 C21 C221 120.7(4)
C222 C21 C221 41.4(5)
C262 C252 C251 75.2(7)
C262 C252 N2 141.3(9)
C251 C252 N2 67.1(4)
C262 C252 C261 33.8(7)
C251 C252 C261 43.5(5)
N2 C252 C261 107.6(6)
C262 C261 C251 100.8(11)
C262 C261 C27 71.4(5)
C251 C261 C27 151.6(12)
C262 C261 C252 46.3(7)
C251 C261 C252 57.8(6)
C27 C261 C252 117.4(8)
C28 C27 C262 138.7(13)
C28 C27 C261 110.1(11)
C262 C27 C261 33.4(6)
N2 C29 C30 111.5(3)
C31 C30 C29 111.3(4)
C30 C31 C32 110.2(6)
C222 C232 C231 80.1(9)
C222 C232 C24 145.9(12)
C231 C232 C24 66.1(7)
C222 C232 C221 42.4(6)
C231 C232 C221 37.7(5)
C24 C232 C221 103.5(8)
C231 C221 C222 99.7(12)
C231 C221 C21 157.3(11)
C222 C221 C21 64.3(6)
C231 C221 C232 52.9(9)
C222 C221 C232 46.9(8)
C21 C221 C232 110.2(6)
C221 C222 C232 90.6(11)
C221 C222 C21 74.3(6)
C232 C222 C21 160.2(11)
C221 C222 C231 37.8(6)
C232 C222 C231 52.9(8)
C21 C222 C231 110.5(7)
C221 C231 C232 89.4(11)
C221 C231 C24 153.8(13)
C232 C231 C24 65.3(7)
C221 C231 C222 42.5(8)
C232 C231 C222 47.0(7)
C24 C231 C222 112.2(9)
C261 C251 C252 78.7(8)
C261 C251 C262 34.5(8)
C252 C251 C262 46.4(5)
C261 C251 N2 133.7(8)
C252 C251 N2 60.5(4)
C262 C251 N2 106.5(5)
C8 C7 C6 114.9(13)
C261 C262 C252 99.8(10)
C261 C262 C27 75.3(5)
C252 C262 C27 171.5(12)
C261 C262 C251 44.7(7)
C252 C262 C251 58.3(6)
C27 C262 C251 114.7(7)

loop_
_geom_bond_atom_site_label_1
_geom_bond_atom_site_label_2
_geom_bond_distance
Pu1 O1 2.256(3)
Pu1 O2 2.260(2)
Pu1 O4 2.428(4)
Pu1 O9 2.438(3)
Pu1 O3 2.439(4)
Pu1 O13 2.448(3)
Pu1 O10 2.454(3)
Pu1 O7 2.454(3)
Pu1 O12 2.459(3)
Pu1 O6 2.473(3)
Pu1 N3 2.863(5)
Pu1 N5 2.886(4)
O9 N5 1.266(5)
O10 N5 1.267(5)
O6 N4 1.259(5)
O8 N4 1.200(4)
O7 N4 1.268(4)
C2 C1 1.484(6)
C2 C3 1.525(7)
C9 N1 1.469(5)
C9 C10 1.513(6)
C10 C11 1.532(6)
O3 N3 1.275(7)
O13 N6 1.278(5)
O12 N6 1.263(5)
O14 N6 1.197(4)
O2 C21 1.276(4)
C24 C232 1.509(14)
C24 C231 1.518(5)
N5 O11 1.200(5)
O1 C1 1.306(5)
C5 C6 1.556(9)
C5 N1 1.606(8)
N2 C21 1.301(5)
N2 C252 1.449(8)
N2 C29 1.483(5)
N2 C251 1.533(5)
C1 N1 1.254(6)
C3 C4 1.560(9)
C11 C12 1.531(9)
C6 C7 1.520(9)
O4 N3 1.274(8)
N3 O5 1.209(6)
C21 C222 1.436(10)
C21 C221 1.534(4)
C252 C262 1.122(11)
C252 C251 1.318(12)
C252 C261 1.528(13)
C261 C262 0.864(14)
C261 C251 1.072(10)
C261 C27 1.519(5)
C27 C28 1.488(5)
C27 C262 1.488(5)
C29 C30 1.531(6)
C30 C31 1.509(7)
C31 C32 1.540(10)
C232 C222 1.141(14)
C232 C231 1.246(16)
C232 C221 1.562(12)
C221 C231 0.956(10)
C221 C222 1.054(12)
C222 C231 1.538(15)
C251 C262 1.498(5)
C7 C8 1.21(2)
